data_7025310
loop_
_publ_author_name
'Xu, Xin'
'Chen, Yaofeng'
'Zou, Gang'
'Sun, Jie'

_publ_section_title
;
 Single, double and triple deprotonation of a beta-diketimine bearing
 pendant pyridyl group and the corresponding rare-earth metal complexes.
;
_journal_issue 16
_journal_name_full 'Dalton transactions (Cambridge, England : 2003)'
_journal_page_first 3952
_journal_page_last 3958
_journal_paper_doi 10.1039/b926898g
_journal_volume 39
_journal_year 2010
_chemical_formula_sum 'C31 H52 N3 Sc Si2'
_chemical_formula_weight 567.90
_chemical_name_systematic
;
?
;
_space_group_IT_number 2
_symmetry_cell_setting triclinic
_symmetry_space_group_name_Hall '-P 1'
_symmetry_space_group_name_H-M 'P -1'
_atom_sites_solution_hydrogens geom
_atom_sites_solution_primary direct
_atom_sites_solution_secondary difmap
_audit_creation_method SHELXL-97
_cell_angle_alpha 77.516(2)
_cell_angle_beta 81.161(2)
_cell_angle_gamma 72.257(2)
_cell_formula_units_Z 2
_cell_length_a 9.6221(12)
_cell_length_b 10.3910(12)
_cell_length_c 18.515(2)
_cell_measurement_reflns_used 2547
_cell_measurement_temperature 293(2)
_cell_measurement_theta_max 47.854
_cell_measurement_theta_min 4.811
_cell_volume 1713.8(3)
_computing_cell_refinement 'Bruker SMART'
_computing_data_collection 'Bruker SMART'
_computing_data_reduction 'Bruker SHELXTL'
_computing_molecular_graphics 'Bruker SHELXTL'
_computing_publication_material 'Bruker SHELXTL'
_computing_structure_refinement 'SHELXL-97 (Sheldrick, 1997)'
_computing_structure_solution 'SHELXS-97 (Sheldrick, 1990)'
_diffrn_ambient_temperature 293(2)
_diffrn_measured_fraction_theta_full 0.982
_diffrn_measured_fraction_theta_max 0.982
_diffrn_measurement_device_type 'CCD area detector'
_diffrn_measurement_method 'phi and omega scans'
_diffrn_radiation_monochromator graphite
_diffrn_radiation_source 'fine-focus sealed tube'
_diffrn_radiation_type MoK\a
_diffrn_radiation_wavelength 0.71073
_diffrn_reflns_av_R_equivalents 0.0247
_diffrn_reflns_av_sigmaI/netI 0.0649
_diffrn_reflns_limit_h_max 11
_diffrn_reflns_limit_h_min -11
_diffrn_reflns_limit_k_max 12
_diffrn_reflns_limit_k_min -12
_diffrn_reflns_limit_l_max 22
_diffrn_reflns_limit_l_min -17
_diffrn_reflns_number 9448
_diffrn_reflns_theta_full 26.00
_diffrn_reflns_theta_max 26.00
_diffrn_reflns_theta_min 2.19
_exptl_absorpt_coefficient_mu 0.307
_exptl_absorpt_correction_T_max 1.00000
_exptl_absorpt_correction_T_min 0.82807
_exptl_absorpt_correction_type empirical
_exptl_absorpt_process_details sadabs
_exptl_crystal_colour colorless
_exptl_crystal_density_diffrn 1.101
_exptl_crystal_density_method 'not measured'
_exptl_crystal_description prismatic
_exptl_crystal_F_000 616
_exptl_crystal_size_max 0.347
_exptl_crystal_size_mid 0.311
_exptl_crystal_size_min 0.127
_refine_diff_density_max 0.382
_refine_diff_density_min -0.231
_refine_diff_density_rms 0.051
_refine_ls_extinction_method none
_refine_ls_goodness_of_fit_ref 0.945
_refine_ls_hydrogen_treatment constr
_refine_ls_matrix_type full
_refine_ls_number_parameters 346
_refine_ls_number_reflns 6612
_refine_ls_number_restraints 0
_refine_ls_restrained_S_all 0.945
_refine_ls_R_factor_all 0.0789
_refine_ls_R_factor_gt 0.0540
_refine_ls_shift/su_max 0.045
_refine_ls_shift/su_mean 0.001
_refine_ls_structure_factor_coef Fsqd
_refine_ls_weighting_details 'calc w=1/[\s^2^(Fo^2^)+(0.0611P)^2^+0.0000P] where P=(Fo^2^+2Fc^2^)/3'
_refine_ls_weighting_scheme calc
_refine_ls_wR_factor_gt 0.1190
_refine_ls_wR_factor_ref 0.1291
_reflns_number_gt 4520
_reflns_number_total 6612
_reflns_threshold_expression >2sigma(I)
_cod_data_source_file b926898g.txt
_cod_data_source_block cd29139
_cod_depositor_comments
;
The following automatic conversions were performed:

'_symmetry_cell_setting' value 'Triclinic' changed to 'triclinic'
according to /home/saulius/struct/CIF-dictionaries/cif_core.dic
dictionary named 'cif_core.dic' version 2.4.2 from 2011-04-26.

Automatic conversion script
Id: cif_fix_values 1891 2012-01-12 08:04:46Z andrius 
;
_cod_original_cell_volume 1713.7(4)
_cod_original_sg_symbol_H-M P-1
_cod_database_code 7025310

loop_
_symmetry_equiv_pos_as_xyz
'x, y, z'
'-x, -y, -z'

loop_
_atom_site_label
_atom_site_type_symbol
_atom_site_fract_x
_atom_site_fract_y
_atom_site_fract_z
_atom_site_U_iso_or_equiv
_atom_site_adp_type
_atom_site_occupancy
_atom_site_symmetry_multiplicity
_atom_site_calc_flag
_atom_site_refinement_flags
Sc Sc 0.17037(5) 0.26228(5) 0.23184(3) 0.03533(15) Uani 1 1 d .
Si1 Si 0.20383(9) 0.40362(9) 0.38648(4) 0.0497(2) Uani 1 1 d .
Si2 Si 0.50234(8) 0.19753(9) 0.09191(4) 0.0508(2) Uani 1 1 d .
N1 N 0.1511(2) 0.0615(2) 0.29350(11) 0.0363(5) Uani 1 1 d .
N2 N -0.0683(2) 0.3264(2) 0.25910(12) 0.0444(6) Uani 1 1 d .
N3 N 0.0762(2) 0.4586(2) 0.14800(12) 0.0497(6) Uani 1 1 d .
C1 C 0.0618(4) -0.0937(3) 0.39829(16) 0.0667(9) Uani 1 1 d .
H1A H 0.1200 -0.1650 0.3719 0.100 Uiso 1 1 calc R
H1B H -0.0342 -0.1057 0.4128 0.100 Uiso 1 1 calc R
H1C H 0.1075 -0.0983 0.4417 0.100 Uiso 1 1 calc R
C2 C 0.0496(3) 0.0440(3) 0.34885(14) 0.0448(7) Uani 1 1 d .
C3 C -0.0769(3) 0.1476(3) 0.36430(16) 0.0530(8) Uani 1 1 d .
H3 H -0.1282 0.1297 0.4104 0.064 Uiso 1 1 calc R
C4 C -0.1364(3) 0.2730(3) 0.32075(17) 0.0507(7) Uani 1 1 d .
C5 C -0.2914(3) 0.3481(4) 0.3473(2) 0.0798(11) Uani 1 1 d .
H5A H -0.2936 0.4371 0.3550 0.120 Uiso 1 1 calc R
H5B H -0.3225 0.2963 0.3931 0.120 Uiso 1 1 calc R
H5C H -0.3561 0.3582 0.3105 0.120 Uiso 1 1 calc R
C6 C -0.1554(3) 0.4524(3) 0.21620(18) 0.0598(8) Uani 1 1 d .
H6A H -0.1984 0.5191 0.2486 0.072 Uiso 1 1 calc R
H6B H -0.2348 0.4327 0.1982 0.072 Uiso 1 1 calc R
C7 C -0.0688(3) 0.5130(3) 0.15229(16) 0.0502(7) Uani 1 1 d .
C8 C 0.1563(4) 0.5165(3) 0.09179(17) 0.0660(9) Uani 1 1 d .
H8 H 0.2577 0.4806 0.0885 0.079 Uiso 1 1 calc R
C9 C -0.1361(4) 0.6235(3) 0.1017(2) 0.0745(10) Uani 1 1 d .
H9 H -0.2374 0.6603 0.1065 0.089 Uiso 1 1 calc R
C10 C 0.2529(3) -0.0621(3) 0.27236(13) 0.0379(6) Uani 1 1 d .
C11 C 0.2130(3) -0.1209(3) 0.22119(14) 0.0445(7) Uani 1 1 d .
C12 C 0.3109(3) -0.2393(3) 0.19987(16) 0.0582(8) Uani 1 1 d .
H12 H 0.2850 -0.2815 0.1666 0.070 Uiso 1 1 calc R
C13 C 0.4449(4) -0.2938(3) 0.22740(19) 0.0678(9) Uani 1 1 d .
H13 H 0.5098 -0.3723 0.2125 0.081 Uiso 1 1 calc R
C14 C 0.4830(3) -0.2333(3) 0.27661(18) 0.0621(9) Uani 1 1 d .
H14 H 0.5745 -0.2712 0.2946 0.074 Uiso 1 1 calc R
C15 C 0.3894(3) -0.1168(3) 0.30065(15) 0.0468(7) Uani 1 1 d .
C16 C 0.0662(3) -0.0619(3) 0.18808(17) 0.0623(9) Uani 1 1 d .
H16 H 0.0179 0.0263 0.2041 0.075 Uiso 1 1 calc R
C17 C -0.0335(4) -0.1543(5) 0.2165(2) 0.1114(16) Uani 1 1 d .
H17A H -0.1287 -0.1093 0.1994 0.167 Uiso 1 1 calc R
H17B H -0.0421 -0.1729 0.2698 0.167 Uiso 1 1 calc R
H17C H 0.0072 -0.2391 0.1982 0.167 Uiso 1 1 calc R
C18 C 0.0840(4) -0.0349(4) 0.10397(18) 0.0868(12) Uani 1 1 d .
H18A H 0.1539 0.0166 0.0865 0.130 Uiso 1 1 calc R
H18B H -0.0087 0.0165 0.0855 0.130 Uiso 1 1 calc R
H18C H 0.1181 -0.1208 0.0865 0.130 Uiso 1 1 calc R
C19 C 0.4350(3) -0.0565(3) 0.35698(17) 0.0615(8) Uani 1 1 d .
H19 H 0.3569 0.0267 0.3650 0.074 Uiso 1 1 calc R
C20 C 0.5750(4) -0.0152(4) 0.3308(2) 0.1025(14) Uani 1 1 d .
H20A H 0.6555 -0.0958 0.3269 0.154 Uiso 1 1 calc R
H20B H 0.5928 0.0326 0.3659 0.154 Uiso 1 1 calc R
H20C H 0.5654 0.0440 0.2831 0.154 Uiso 1 1 calc R
C21 C 0.4519(5) -0.1544(5) 0.4315(2) 0.1162(17) Uani 1 1 d .
H21A H 0.3644 -0.1830 0.4472 0.174 Uiso 1 1 calc R
H21B H 0.4680 -0.1084 0.4679 0.174 Uiso 1 1 calc R
H21C H 0.5340 -0.2334 0.4264 0.174 Uiso 1 1 calc R
C22 C 0.2783(3) 0.3516(3) 0.29656(14) 0.0484(7) Uani 1 1 d .
H22A H 0.3736 0.2864 0.3044 0.058 Uiso 1 1 calc R
H22B H 0.2967 0.4325 0.2639 0.058 Uiso 1 1 calc R
C23 C 0.0142(4) 0.5196(4) 0.3804(2) 0.0937(13) Uani 1 1 d .
H23A H 0.0149 0.5983 0.3421 0.141 Uiso 1 1 calc R
H23B H -0.0223 0.5491 0.4271 0.141 Uiso 1 1 calc R
H23C H -0.0478 0.4714 0.3688 0.141 Uiso 1 1 calc R
C24 C 0.3105(4) 0.4959(4) 0.42225(18) 0.0760(10) Uani 1 1 d .
H24A H 0.4020 0.4328 0.4368 0.114 Uiso 1 1 calc R
H24B H 0.2553 0.5334 0.4644 0.114 Uiso 1 1 calc R
H24C H 0.3291 0.5689 0.3839 0.114 Uiso 1 1 calc R
C25 C 0.1976(4) 0.2492(4) 0.45773(17) 0.0806(11) Uani 1 1 d .
H25A H 0.1320 0.2059 0.4450 0.121 Uiso 1 1 calc R
H25B H 0.1635 0.2758 0.5053 0.121 Uiso 1 1 calc R
H25C H 0.2940 0.1861 0.4598 0.121 Uiso 1 1 calc R
C26 C 0.3211(3) 0.1849(3) 0.13495(14) 0.0455(7) Uani 1 1 d .
H26A H 0.3329 0.0868 0.1461 0.055 Uiso 1 1 calc R
H26B H 0.2603 0.2199 0.0939 0.055 Uiso 1 1 calc R
C27 C 0.4963(4) 0.2957(4) -0.00543(16) 0.0757(10) Uani 1 1 d .
H27A H 0.4645 0.2480 -0.0358 0.114 Uiso 1 1 calc R
H27B H 0.5923 0.3038 -0.0247 0.114 Uiso 1 1 calc R
H27C H 0.4291 0.3856 -0.0058 0.114 Uiso 1 1 calc R
C28 C 0.6298(4) 0.0225(4) 0.0857(2) 0.0926(13) Uani 1 1 d .
H28A H 0.6368 -0.0327 0.1345 0.139 Uiso 1 1 calc R
H28B H 0.7251 0.0307 0.0648 0.139 Uiso 1 1 calc R
H28C H 0.5928 -0.0200 0.0546 0.139 Uiso 1 1 calc R
C29 C 0.5918(4) 0.2837(4) 0.14218(18) 0.0902(12) Uani 1 1 d .
H29A H 0.5383 0.3791 0.1382 0.135 Uiso 1 1 calc R
H29B H 0.6907 0.2756 0.1206 0.135 Uiso 1 1 calc R
H29C H 0.5924 0.2408 0.1936 0.135 Uiso 1 1 calc R
C8A C 0.0960(5) 0.6255(3) 0.03929(19) 0.0773(11) Uani 1 1 d .
H8A H 0.1549 0.6627 0.0010 0.093 Uiso 1 1 calc R
C9A C -0.0526(5) 0.6786(4) 0.0444(2) 0.0841(12) Uani 1 1 d .
H9A H -0.0968 0.7520 0.0089 0.101 Uiso 1 1 calc R

loop_
_atom_site_aniso_label
_atom_site_aniso_U_11
_atom_site_aniso_U_22
_atom_site_aniso_U_33
_atom_site_aniso_U_23
_atom_site_aniso_U_13
_atom_site_aniso_U_12
Sc 0.0309(3) 0.0344(3) 0.0358(3) -0.0042(2) 0.00351(19) -0.0066(2)
Si1 0.0551(5) 0.0524(5) 0.0436(5) -0.0154(4) 0.0061(4) -0.0188(4)
Si2 0.0434(4) 0.0676(6) 0.0406(5) -0.0125(4) 0.0068(3) -0.0181(4)
N1 0.0356(11) 0.0314(12) 0.0365(12) -0.0039(9) 0.0018(9) -0.0056(9)
N2 0.0324(11) 0.0378(13) 0.0573(14) -0.0062(11) -0.0010(10) -0.0046(10)
N3 0.0498(14) 0.0413(14) 0.0481(14) -0.0013(11) -0.0019(11) -0.0041(11)
C1 0.079(2) 0.057(2) 0.0486(18) 0.0043(15) 0.0189(16) -0.0182(17)
C2 0.0481(16) 0.0444(17) 0.0397(15) -0.0065(12) 0.0041(12) -0.0143(13)
C3 0.0464(16) 0.056(2) 0.0486(17) -0.0102(15) 0.0175(13) -0.0135(15)
C4 0.0327(14) 0.0528(19) 0.0630(19) -0.0170(15) 0.0070(13) -0.0081(13)
C5 0.0446(17) 0.081(3) 0.095(3) -0.020(2) 0.0226(17) -0.0013(18)
C6 0.0387(15) 0.052(2) 0.081(2) -0.0048(17) -0.0117(15) -0.0044(14)
C7 0.0519(17) 0.0398(17) 0.0597(19) -0.0072(14) -0.0186(15) -0.0085(14)
C8 0.071(2) 0.050(2) 0.060(2) 0.0053(16) 0.0076(17) -0.0098(17)
C9 0.071(2) 0.054(2) 0.093(3) 0.0061(19) -0.039(2) -0.0080(18)
C10 0.0388(14) 0.0310(14) 0.0363(14) 0.0005(11) 0.0029(11) -0.0062(11)
C11 0.0483(16) 0.0395(16) 0.0404(15) -0.0059(12) 0.0001(12) -0.0077(13)
C12 0.071(2) 0.0467(19) 0.0555(19) -0.0187(15) 0.0015(16) -0.0116(16)
C13 0.064(2) 0.046(2) 0.076(2) -0.0157(17) 0.0061(18) 0.0071(17)
C14 0.0471(17) 0.052(2) 0.073(2) -0.0070(17) -0.0093(16) 0.0048(15)
C15 0.0450(15) 0.0419(17) 0.0459(16) 0.0005(13) -0.0049(13) -0.0068(13)
C16 0.0599(19) 0.064(2) 0.066(2) -0.0214(17) -0.0178(17) -0.0097(17)
C17 0.070(2) 0.188(5) 0.079(3) 0.003(3) -0.008(2) -0.058(3)
C18 0.104(3) 0.099(3) 0.070(2) 0.012(2) -0.032(2) -0.054(2)
C19 0.0524(18) 0.060(2) 0.070(2) -0.0068(17) -0.0211(16) -0.0086(16)
C20 0.075(3) 0.105(3) 0.140(4) -0.029(3) -0.021(3) -0.033(2)
C21 0.151(4) 0.141(4) 0.070(3) 0.009(3) -0.047(3) -0.062(3)
C22 0.0526(16) 0.0490(18) 0.0447(16) -0.0108(13) 0.0037(13) -0.0183(14)
C23 0.078(2) 0.096(3) 0.104(3) -0.054(3) -0.005(2) 0.003(2)
C24 0.088(2) 0.087(3) 0.068(2) -0.036(2) 0.0122(19) -0.041(2)
C25 0.120(3) 0.085(3) 0.0474(19) -0.0135(18) 0.0071(19) -0.051(2)
C26 0.0470(15) 0.0437(17) 0.0433(15) -0.0106(13) 0.0093(12) -0.0136(13)
C27 0.072(2) 0.099(3) 0.053(2) -0.0042(18) 0.0118(17) -0.034(2)
C28 0.060(2) 0.101(3) 0.097(3) -0.026(2) -0.006(2) 0.011(2)
C29 0.089(3) 0.147(4) 0.063(2) -0.032(2) 0.0133(19) -0.075(3)
C8A 0.113(3) 0.053(2) 0.057(2) 0.0064(17) -0.004(2) -0.024(2)
C9A 0.112(3) 0.062(2) 0.076(3) 0.015(2) -0.048(3) -0.021(2)

loop_
_atom_type_symbol
_atom_type_description
_atom_type_scat_dispersion_real
_atom_type_scat_dispersion_imag
_atom_type_scat_source
C C 0.0033 0.0016 'International Tables Vol C Tables 4.2.6.8 and 6.1.1.4'
H H 0.0000 0.0000 'International Tables Vol C Tables 4.2.6.8 and 6.1.1.4'
N N 0.0061 0.0033 'International Tables Vol C Tables 4.2.6.8 and 6.1.1.4'
Si Si 0.0817 0.0704 'International Tables Vol C Tables 4.2.6.8 and 6.1.1.4'
Sc Sc 0.2519 0.3716 'International Tables Vol C Tables 4.2.6.8 and 6.1.1.4'

loop_
_geom_angle_atom_site_label_1
_geom_angle_atom_site_label_2
_geom_angle_atom_site_label_3
_geom_angle
C22 Sc N1 109.82(9)
C22 Sc N2 110.23(9)
N1 Sc N2 83.41(8)
C22 Sc C26 111.56(10)
N1 Sc C26 96.97(9)
N2 Sc C26 135.21(9)
C22 Sc N3 98.12(10)
N1 Sc N3 148.16(8)
N2 Sc N3 72.55(8)
C26 Sc N3 86.29(9)
C22 Si1 C25 109.40(15)
C22 Si1 C23 110.14(15)
C25 Si1 C23 108.41(19)
C22 Si1 C24 115.14(14)
C25 Si1 C24 106.77(16)
C23 Si1 C24 106.75(17)
C26 Si2 C29 114.20(14)
C26 Si2 C27 112.41(14)
C29 Si2 C27 105.85(17)
C26 Si2 C28 110.52(16)
C29 Si2 C28 107.45(18)
C27 Si2 C28 105.92(16)
C2 N1 C10 116.4(2)
C2 N1 Sc 124.60(17)
C10 N1 Sc 119.04(15)
C4 N2 C6 116.2(2)
C4 N2 Sc 123.68(18)
C6 N2 Sc 118.91(17)
C7 N3 C8 117.4(3)
C7 N3 Sc 117.86(19)
C8 N3 Sc 124.54(19)
C2 C1 H1A 109.5
C2 C1 H1B 109.5
H1A C1 H1B 109.5
C2 C1 H1C 109.5
H1A C1 H1C 109.5
H1B C1 H1C 109.5
N1 C2 C3 123.6(3)
N1 C2 C1 121.1(2)
C3 C2 C1 115.2(2)
C4 C3 C2 129.1(3)
C4 C3 H3 115.5
C2 C3 H3 115.5
N2 C4 C3 124.3(2)
N2 C4 C5 120.5(3)
C3 C4 C5 115.1(3)
C4 C5 H5A 109.5
C4 C5 H5B 109.5
H5A C5 H5B 109.5
C4 C5 H5C 109.5
H5A C5 H5C 109.5
H5B C5 H5C 109.5
N2 C6 C7 113.1(2)
N2 C6 H6A 109.0
C7 C6 H6A 109.0
N2 C6 H6B 109.0
C7 C6 H6B 109.0
H6A C6 H6B 107.8
N3 C7 C9 122.3(3)
N3 C7 C6 117.0(2)
C9 C7 C6 120.7(3)
N3 C8 C8A 123.2(3)
N3 C8 H8 118.4
C8A C8 H8 118.4
C9A C9 C7 119.2(3)
C9A C9 H9 120.4
C7 C9 H9 120.4
C11 C10 C15 121.3(2)
C11 C10 N1 118.0(2)
C15 C10 N1 120.6(2)
C10 C11 C12 118.5(3)
C10 C11 C16 122.5(2)
C12 C11 C16 119.0(3)
C13 C12 C11 120.6(3)
C13 C12 H12 119.7
C11 C12 H12 119.7
C14 C13 C12 120.0(3)
C14 C13 H13 120.0
C12 C13 H13 120.0
C13 C14 C15 122.0(3)
C13 C14 H14 119.0
C15 C14 H14 119.0
C14 C15 C10 117.6(3)
C14 C15 C19 119.8(3)
C10 C15 C19 122.5(2)
C18 C16 C17 110.0(3)
C18 C16 C11 112.2(3)
C17 C16 C11 111.6(3)
C18 C16 H16 107.6
C17 C16 H16 107.6
C11 C16 H16 107.6
C16 C17 H17A 109.5
C16 C17 H17B 109.5
H17A C17 H17B 109.5
C16 C17 H17C 109.5
H17A C17 H17C 109.5
H17B C17 H17C 109.5
C16 C18 H18A 109.5
C16 C18 H18B 109.5
H18A C18 H18B 109.5
C16 C18 H18C 109.5
H18A C18 H18C 109.5
H18B C18 H18C 109.5
C15 C19 C20 112.8(3)
C15 C19 C21 111.6(3)
C20 C19 C21 109.6(3)
C15 C19 H19 107.5
C20 C19 H19 107.5
C21 C19 H19 107.5
C19 C20 H20A 109.5
C19 C20 H20B 109.5
H20A C20 H20B 109.5
C19 C20 H20C 109.5
H20A C20 H20C 109.5
H20B C20 H20C 109.5
C19 C21 H21A 109.5
C19 C21 H21B 109.5
H21A C21 H21B 109.5
C19 C21 H21C 109.5
H21A C21 H21C 109.5
H21B C21 H21C 109.5
Si1 C22 Sc 125.28(14)
Si1 C22 H22A 106.0
Sc C22 H22A 106.0
Si1 C22 H22B 106.0
Sc C22 H22B 106.0
H22A C22 H22B 106.3
Si1 C23 H23A 109.5
Si1 C23 H23B 109.5
H23A C23 H23B 109.5
Si1 C23 H23C 109.5
H23A C23 H23C 109.5
H23B C23 H23C 109.5
Si1 C24 H24A 109.5
Si1 C24 H24B 109.5
H24A C24 H24B 109.5
Si1 C24 H24C 109.5
H24A C24 H24C 109.5
H24B C24 H24C 109.5
Si1 C25 H25A 109.5
Si1 C25 H25B 109.5
H25A C25 H25B 109.5
Si1 C25 H25C 109.5
H25A C25 H25C 109.5
H25B C25 H25C 109.5
Si2 C26 Sc 134.85(15)
Si2 C26 H26A 103.5
Sc C26 H26A 103.5
Si2 C26 H26B 103.5
Sc C26 H26B 103.5
H26A C26 H26B 105.3
Si2 C27 H27A 109.5
Si2 C27 H27B 109.5
H27A C27 H27B 109.5
Si2 C27 H27C 109.5
H27A C27 H27C 109.5
H27B C27 H27C 109.5
Si2 C28 H28A 109.5
Si2 C28 H28B 109.5
H28A C28 H28B 109.5
Si2 C28 H28C 109.5
H28A C28 H28C 109.5
H28B C28 H28C 109.5
Si2 C29 H29A 109.5
Si2 C29 H29B 109.5
H29A C29 H29B 109.5
Si2 C29 H29C 109.5
H29A C29 H29C 109.5
H29B C29 H29C 109.5
C9A C8A C8 118.4(4)
C9A C8A H8A 120.8
C8 C8A H8A 120.8
C9 C9A C8A 119.6(3)
C9 C9A H9A 120.2
C8A C9A H9A 120.2

loop_
_geom_bond_atom_site_label_1
_geom_bond_atom_site_label_2
_geom_bond_distance
Sc C22 2.197(3)
Sc N1 2.198(2)
Sc N2 2.198(2)
Sc C26 2.254(2)
Sc N3 2.308(2)
Si1 C22 1.834(3)
Si1 C25 1.854(3)
Si1 C23 1.860(3)
Si1 C24 1.870(3)
Si2 C26 1.833(3)
Si2 C29 1.867(3)
Si2 C27 1.869(3)
Si2 C28 1.874(3)
N1 C2 1.326(3)
N1 C10 1.448(3)
N2 C4 1.326(3)
N2 C6 1.461(3)
N3 C7 1.333(3)
N3 C8 1.344(4)
C1 C2 1.504(4)
C1 H1A 0.9600
C1 H1B 0.9600
C1 H1C 0.9600
C2 C3 1.396(4)
C3 C4 1.381(4)
C3 H3 0.9300
C4 C5 1.519(4)
C5 H5A 0.9600
C5 H5B 0.9600
C5 H5C 0.9600
C6 C7 1.478(4)
C6 H6A 0.9700
C6 H6B 0.9700
C7 C9 1.373(4)
C8 C8A 1.364(4)
C8 H8 0.9300
C9 C9A 1.362(5)
C9 H9 0.9300
C10 C11 1.387(4)
C10 C15 1.396(3)
C11 C12 1.394(4)
C11 C16 1.525(4)
C12 C13 1.369(4)
C12 H12 0.9300
C13 C14 1.361(4)
C13 H13 0.9300
C14 C15 1.385(4)
C14 H14 0.9300
C15 C19 1.505(4)
C16 C18 1.514(4)
C16 C17 1.518(5)
C16 H16 0.9800
C17 H17A 0.9600
C17 H17B 0.9600
C17 H17C 0.9600
C18 H18A 0.9600
C18 H18B 0.9600
C18 H18C 0.9600
C19 C20 1.515(5)
C19 C21 1.526(5)
C19 H19 0.9800
C20 H20A 0.9600
C20 H20B 0.9600
C20 H20C 0.9600
C21 H21A 0.9600
C21 H21B 0.9600
C21 H21C 0.9600
C22 H22A 0.9700
C22 H22B 0.9700
C23 H23A 0.9600
C23 H23B 0.9600
C23 H23C 0.9600
C24 H24A 0.9600
C24 H24B 0.9600
C24 H24C 0.9600
C25 H25A 0.9600
C25 H25B 0.9600
C25 H25C 0.9600
C26 H26A 0.9700
C26 H26B 0.9700
C27 H27A 0.9600
C27 H27B 0.9600
C27 H27C 0.9600
C28 H28A 0.9600
C28 H28B 0.9600
C28 H28C 0.9600
C29 H29A 0.9600
C29 H29B 0.9600
C29 H29C 0.9600
C8A C9A 1.364(5)
C8A H8A 0.9300
C9A H9A 0.9300

loop_
_geom_torsion_atom_site_label_1
_geom_torsion_atom_site_label_2
_geom_torsion_atom_site_label_3
_geom_torsion_atom_site_label_4
_geom_torsion
C22 Sc N1 C2 79.4(2)
N2 Sc N1 C2 -29.7(2)
C26 Sc N1 C2 -164.6(2)
N3 Sc N1 C2 -70.4(3)
C22 Sc N1 C10 -102.01(18)
N2 Sc N1 C10 148.82(18)
C26 Sc N1 C10 13.94(19)
N3 Sc N1 C10 108.1(2)
C22 Sc N2 C4 -76.9(2)
N1 Sc N2 C4 31.9(2)
C26 Sc N2 C4 125.1(2)
N3 Sc N2 C4 -169.3(2)
C22 Sc N2 C6 89.8(2)
N1 Sc N2 C6 -161.4(2)
C26 Sc N2 C6 -68.2(2)
N3 Sc N2 C6 -2.57(19)
C22 Sc N3 C7 -111.4(2)
N1 Sc N3 C7 40.1(3)
N2 Sc N3 C7 -2.61(19)
C26 Sc N3 C7 137.4(2)
C22 Sc N3 C8 73.6(3)
N1 Sc N3 C8 -134.9(2)
N2 Sc N3 C8 -177.7(3)
C26 Sc N3 C8 -37.7(3)
C10 N1 C2 C3 -163.6(3)
Sc N1 C2 C3 15.0(4)
C10 N1 C2 C1 14.2(4)
Sc N1 C2 C1 -167.2(2)
N1 C2 C3 C4 13.9(5)
C1 C2 C3 C4 -164.0(3)
C6 N2 C4 C3 173.2(3)
Sc N2 C4 C3 -19.8(4)
C6 N2 C4 C5 -5.3(4)
Sc N2 C4 C5 161.7(2)
C2 C3 C4 N2 -11.1(5)
C2 C3 C4 C5 167.5(3)
C4 N2 C6 C7 174.6(3)
Sc N2 C6 C7 6.9(3)
C8 N3 C7 C9 0.3(4)
Sc N3 C7 C9 -175.2(2)
C8 N3 C7 C6 -177.4(3)
Sc N3 C7 C6 7.2(3)
N2 C6 C7 N3 -9.1(4)
N2 C6 C7 C9 173.3(3)
C7 N3 C8 C8A -1.0(5)
Sc N3 C8 C8A 174.1(2)
N3 C7 C9 C9A 1.1(5)
C6 C7 C9 C9A 178.6(3)
C2 N1 C10 C11 86.6(3)
Sc N1 C10 C11 -92.0(2)
C2 N1 C10 C15 -95.9(3)
Sc N1 C10 C15 85.5(3)
C15 C10 C11 C12 1.9(4)
N1 C10 C11 C12 179.3(2)
C15 C10 C11 C16 -178.7(3)
N1 C10 C11 C16 -1.2(4)
C10 C11 C12 C13 -1.7(4)
C16 C11 C12 C13 178.8(3)
C11 C12 C13 C14 0.6(5)
C12 C13 C14 C15 0.4(5)
C13 C14 C15 C10 -0.2(5)
C13 C14 C15 C19 178.1(3)
C11 C10 C15 C14 -0.9(4)
N1 C10 C15 C14 -178.3(2)
C11 C10 C15 C19 -179.1(3)
N1 C10 C15 C19 3.4(4)
C10 C11 C16 C18 125.9(3)
C12 C11 C16 C18 -54.6(4)
C10 C11 C16 C17 -110.1(3)
C12 C11 C16 C17 69.4(4)
C14 C15 C19 C20 59.2(4)
C10 C15 C19 C20 -122.7(3)
C14 C15 C19 C21 -64.7(4)
C10 C15 C19 C21 113.4(3)
C25 Si1 C22 Sc 66.9(2)
C23 Si1 C22 Sc -52.1(2)
C24 Si1 C22 Sc -172.87(17)
N1 Sc C22 Si1 -64.54(19)
N2 Sc C22 Si1 25.6(2)
C26 Sc C22 Si1 -170.86(16)
N3 Sc C22 Si1 99.94(18)
C29 Si2 C26 Sc 5.0(3)
C27 Si2 C26 Sc -115.6(2)
C28 Si2 C26 Sc 126.3(2)
C22 Sc C26 Si2 -8.8(2)
N1 Sc C26 Si2 -123.3(2)
N2 Sc C26 Si2 149.04(16)
N3 Sc C26 Si2 88.5(2)
N3 C8 C8A C9A 0.3(5)
C7 C9 C9A C8A -1.7(6)
C8 C8A C9A C9 1.0(6)
